data_7118342
loop_
_publ_author_name
'Lin, Chao-Yang'
'Ma, Peng-Ju'
'Sun, Zhao'
'Lu, Chong-Dao'
'Xu, Yan-Jun'

_publ_section_title
;
 Carbamoyl anion-initiated cascade reaction for stereoselective synthesis
 of substituted \a-hydroxy-\b-amino amides.
;
_journal_issue 5
_journal_name_full 'Chemical communications (Cambridge, England)'
_journal_page_first 912
_journal_page_last 915
_journal_paper_doi 10.1039/c5cc08118a
_journal_volume 52
_journal_year 2016
_chemical_formula_moiety 'C42 H57 N2 O4 P Si, 0.5(H2 O)'
_chemical_formula_sum 'C42 H58 N2 O4.5 P Si'
_chemical_formula_weight 721.96
_space_group_crystal_system triclinic
_space_group_IT_number 2
_space_group_name_Hall '-P 1'
_space_group_name_H-M_alt 'P -1'
_symmetry_space_group_name_Hall '-P 1'
_symmetry_space_group_name_H-M 'P -1'
_atom_sites_solution_hydrogens mixed
_atom_sites_solution_primary direct
_audit_creation_date 2015-06-29
_audit_creation_method
;
Olex2 1.2
(compiled 2015.01.26 svn.r3150 for OlexSys, GUI svn.r4998)
;
_audit_update_record
;
2015-09-28 deposited with the CCDC.
2015-11-02 downloaded from the CCDC.
;
_cell_angle_alpha 85.201(5)
_cell_angle_beta 86.909(5)
_cell_angle_gamma 86.437(5)
_cell_formula_units_Z 2
_cell_length_a 11.473(4)
_cell_length_b 13.299(5)
_cell_length_c 13.766(5)
_cell_measurement_reflns_used 1081
_cell_measurement_temperature 296.15
_cell_measurement_theta_max 19.49
_cell_measurement_theta_min 2.22
_cell_volume 2086.5(13)
_computing_molecular_graphics 'Olex2 (Dolomanov et al., 2009)'
_computing_publication_material 'Olex2 (Dolomanov et al., 2009)'
_computing_structure_refinement 'ShelXL (Sheldrick, 2008)'
_computing_structure_solution 'ShelXT (Sheldrick, 2015)'
_diffrn_ambient_temperature 296.15
_diffrn_measured_fraction_theta_full 0.983
_diffrn_measured_fraction_theta_max 0.955
_diffrn_measurement_device_type 'CCD area detector'
_diffrn_measurement_method 'phi and omega scans'
_diffrn_radiation_monochromator graphite
_diffrn_radiation_type MoK\a
_diffrn_radiation_wavelength 0.71073
_diffrn_reflns_av_R_equivalents 0.0449
_diffrn_reflns_av_unetI/netI 0.1281
_diffrn_reflns_laue_measured_fraction_full 0.983
_diffrn_reflns_laue_measured_fraction_max 0.955
_diffrn_reflns_limit_h_max 14
_diffrn_reflns_limit_h_min -9
_diffrn_reflns_limit_k_max 16
_diffrn_reflns_limit_k_min -16
_diffrn_reflns_limit_l_max 17
_diffrn_reflns_limit_l_min -17
_diffrn_reflns_number 12527
_diffrn_reflns_point_group_measured_fraction_full 0.983
_diffrn_reflns_point_group_measured_fraction_max 0.955
_diffrn_reflns_theta_full 25.242
_diffrn_reflns_theta_max 27.217
_diffrn_reflns_theta_min 2.052
_exptl_absorpt_coefficient_mu 0.137
_exptl_absorpt_correction_T_max 1.0000
_exptl_absorpt_correction_T_min 0.9145
_exptl_absorpt_correction_type numerical
_exptl_absorpt_process_details
;
SADABS-2008/1 (Bruker,2008) was used for absorption correction.
wR2(int) was 0.0557 before and 0.0422 after correction.
The Ratio of minimum to maximum transmission is 0.9145.
The \l/2 correction factor is 0.0015.
;
_exptl_crystal_density_diffrn 1.149
_exptl_crystal_description block
_exptl_crystal_F_000 778
_exptl_crystal_size_max 0.275
_exptl_crystal_size_mid 0.224
_exptl_crystal_size_min 0.189
_refine_diff_density_max 0.336
_refine_diff_density_min -0.356
_refine_diff_density_rms 0.057
_refine_ls_extinction_coef 0.0045(17)
_refine_ls_extinction_expression Fc^*^=kFc[1+0.001xFc^2^\l^3^/sin(2\q)]^-1/4^
_refine_ls_extinction_method 'SHELXL-2014/7 (Sheldrick 2014'
_refine_ls_goodness_of_fit_ref 0.911
_refine_ls_hydrogen_treatment constr
_refine_ls_matrix_type full
_refine_ls_number_parameters 475
_refine_ls_number_reflns 8916
_refine_ls_number_restraints 18
_refine_ls_restrained_S_all 0.914
_refine_ls_R_factor_all 0.1755
_refine_ls_R_factor_gt 0.0750
_refine_ls_shift/su_max 0.095
_refine_ls_shift/su_mean 0.003
_refine_ls_structure_factor_coef Fsqd
_refine_ls_weighting_details 'w=1/[\s^2^(Fo^2^)+(0.1240P)^2^] where P=(Fo^2^+2Fc^2^)/3'
_refine_ls_weighting_scheme calc
_refine_ls_wR_factor_gt 0.1911
_refine_ls_wR_factor_ref 0.2528
_reflns_Friedel_coverage 0.000
_reflns_number_gt 3645
_reflns_number_total 8916
_reflns_threshold_expression 'I > 2\s(I)'
_cod_data_source_file c5cc08118a2.cif
_cod_data_source_block 1
_cod_original_cell_volume 2086.5(12)
_cod_original_formula_sum 'C42 H58 N2 O4.50 P Si'
_cod_database_code 7118342
_shelx_space_group_comment
;
The symmetry employed for this shelxl refinement is uniquely defined
by the following loop, which should always be used as a source of
symmetry information in preference to the above space-group names.
They are only intended as comments.
;
_olex2_refinement_description
;
1. Fixed Uiso
 At 1.2 times of:
  All C(H) groups, All C(H,H) groups, All N(H) groups
 At 1.5 times of:
  All C(H,H,H) groups, All O(H,H) groups
2. Uiso/Uaniso restraints and constraints
C29: within 1.7A with sigma of 0.04 and sigma for terminal atoms of 0.08
C28 \\sim C29 \\sim C30 \\sim C31: within 1.7A with sigma of 0.04 and sigma for
terminal atoms of 0.08
3. Others
 Fixed Sof: O5(0.5) H5A(0.5) H5B(0.5)
4.a Riding coordinates:
 N1(H1)
4.b Free rotating group:
 O5(H5A,H5B)
4.c Ternary CH refined with riding coordinates:
 C13(H13)
4.d Secondary CH2 refined with riding coordinates:
 C33(H33A,H33B), C35(H35A,H35B)
4.e Aromatic/amide H refined with riding coordinates:
 C1(H1A), C2(H2), C3(H3), C5(H5), C6(H6), C8(H8), C9(H9), C10(H10), C11(H11),
 C12(H12), C15(H15), C16(H16), C18(H18), C19(H19), C23(H23), C24(H24), C26(H26),
  C27(H27)
4.f Idealised Me refined as rotating group:
 C20(H20A,H20B,H20C), C29(H29A,H29B,H29C), C30(H30A,H30B,H30C), C31(H31A,H31B,
 H31C), C34(H34A,H34B,H34C), C36(H36A,H36B,H36C), C37(H37A,H37B,H37C), C38(H38A,
 H38B,H38C), C40(H40A,H40B,H40C), C41(H41A,H41B,H41C), C42(H42A,H42B,H42C)
;
_shelx_shelxl_version_number 2014/7
_olex2_submission_special_instructions 'No special instructions were received'

loop_
_space_group_symop_operation_xyz
'x, y, z'
'-x, -y, -z'

loop_
_atom_site_label
_atom_site_type_symbol
_atom_site_fract_x
_atom_site_fract_y
_atom_site_fract_z
_atom_site_U_iso_or_equiv
_atom_site_adp_type
_atom_site_occupancy
_atom_site_site_symmetry_order
_atom_site_calc_flag
_atom_site_refinement_flags_posn
_atom_site_refinement_flags_adp
_atom_site_refinement_flags_occupancy
P1 P 0.80844(9) 0.28919(8) 0.45698(7) 0.0488(3) Uani 1 1 d . . .
Si1 Si 0.56312(11) 0.20596(9) 0.13104(8) 0.0537(4) Uani 1 1 d . . .
O1 O 0.8297(3) 0.3933(2) 0.4755(2) 0.0607(8) Uani 1 1 d . . .
O2 O 0.2191(5) 0.1554(5) 0.5636(3) 0.162(2) Uani 1 1 d . . .
O3 O 0.4103(2) 0.3608(2) 0.1791(2) 0.0657(9) Uani 1 1 d . . .
O4 O 0.6138(2) 0.2764(2) 0.21095(17) 0.0494(7) Uani 1 1 d . . .
N1 N 0.7102(3) 0.2800(2) 0.3769(2) 0.0499(9) Uani 1 1 d . . .
H1 H 0.6902 0.2185 0.3807 0.060 Uiso 1 1 d R . .
N2 N 0.4245(3) 0.5022(3) 0.2508(2) 0.0591(9) Uani 1 1 d . . .
C1 C 0.7163(6) 0.1152(4) 0.7475(4) 0.0871(17) Uani 1 1 d . . .
H1A H 0.6998 0.0793 0.8071 0.105 Uiso 1 1 calc R . .
C2 C 0.6581(5) 0.0971(4) 0.6672(4) 0.0880(17) Uani 1 1 d . . .
H2 H 0.6012 0.0498 0.6718 0.106 Uiso 1 1 calc R . .
C3 C 0.6852(4) 0.1503(4) 0.5788(3) 0.0716(13) Uani 1 1 d . . .
H3 H 0.6462 0.1378 0.5240 0.086 Uiso 1 1 calc R . .
C4 C 0.7680(4) 0.2208(3) 0.5702(3) 0.0484(10) Uani 1 1 d . . .
C5 C 0.8249(4) 0.2380(3) 0.6519(3) 0.0648(12) Uani 1 1 d . . .
H5 H 0.8816 0.2854 0.6476 0.078 Uiso 1 1 calc R . .
C6 C 0.7984(6) 0.1855(4) 0.7405(4) 0.0877(17) Uani 1 1 d . . .
H6 H 0.8369 0.1982 0.7956 0.105 Uiso 1 1 calc R . .
C7 C 0.9305(3) 0.2216(3) 0.4039(3) 0.0517(10) Uani 1 1 d . . .
C8 C 1.0174(4) 0.2749(4) 0.3549(4) 0.0775(15) Uani 1 1 d . . .
H8 H 1.0139 0.3451 0.3529 0.093 Uiso 1 1 calc R . .
C9 C 1.1105(5) 0.2234(5) 0.3083(4) 0.0926(17) Uani 1 1 d . . .
H9 H 1.1688 0.2600 0.2750 0.111 Uiso 1 1 calc R . .
C10 C 1.1185(5) 0.1207(5) 0.3104(4) 0.0875(16) Uani 1 1 d . . .
H10 H 1.1808 0.0876 0.2778 0.105 Uiso 1 1 calc R . .
C11 C 1.0343(6) 0.0667(5) 0.3609(5) 0.111(2) Uani 1 1 d . . .
H11 H 1.0405 -0.0036 0.3646 0.134 Uiso 1 1 calc R . .
C12 C 0.9393(5) 0.1162(4) 0.4068(4) 0.0853(16) Uani 1 1 d . . .
H12 H 0.8811 0.0790 0.4396 0.102 Uiso 1 1 calc R . .
C13 C 0.6042(3) 0.3454(3) 0.3642(3) 0.0481(10) Uani 1 1 d . . .
H13 H 0.6153 0.4088 0.3932 0.058 Uiso 1 1 calc R . .
C14 C 0.4967(4) 0.2995(4) 0.4145(3) 0.0563(11) Uani 1 1 d . . .
C15 C 0.4790(4) 0.1955(4) 0.4114(3) 0.0755(15) Uani 1 1 d . . .
H15 H 0.5320 0.1561 0.3751 0.091 Uiso 1 1 calc R . .
C16 C 0.3861(5) 0.1513(5) 0.4602(4) 0.099(2) Uani 1 1 d . . .
H16 H 0.3759 0.0827 0.4581 0.119 Uiso 1 1 calc R . .
C17 C 0.3067(5) 0.2122(8) 0.5136(4) 0.113(3) Uani 1 1 d . . .
C18 C 0.3211(5) 0.3126(6) 0.5171(4) 0.0939(19) Uani 1 1 d . . .
H18 H 0.2678 0.3523 0.5528 0.113 Uiso 1 1 calc R . .
C19 C 0.4164(4) 0.3546(4) 0.4666(3) 0.0735(14) Uani 1 1 d . . .
H19 H 0.4255 0.4234 0.4686 0.088 Uiso 1 1 calc R . .
C20 C 0.1436(7) 0.2080(8) 0.6203(6) 0.191(5) Uani 1 1 d . . .
H20A H 0.1178 0.2699 0.5847 0.287 Uiso 1 1 calc GR . .
H20B H 0.1814 0.2232 0.6774 0.287 Uiso 1 1 calc GR . .
H20C H 0.0775 0.1688 0.6393 0.287 Uiso 1 1 calc GR . .
C21 C 0.5924(3) 0.3702(3) 0.2515(3) 0.0440(9) Uani 1 1 d . . .
C22 C 0.6779(3) 0.4444(3) 0.2028(3) 0.0468(10) Uani 1 1 d . . .
C23 C 0.6666(4) 0.4770(3) 0.1053(3) 0.0547(11) Uani 1 1 d . . .
H23 H 0.6088 0.4510 0.0714 0.066 Uiso 1 1 calc R . .
C24 C 0.7367(4) 0.5453(3) 0.0575(3) 0.0608(12) Uani 1 1 d . . .
H24 H 0.7255 0.5650 -0.0079 0.073 Uiso 1 1 calc R . .
C25 C 0.8246(4) 0.5864(3) 0.1039(3) 0.0572(11) Uani 1 1 d . . .
C26 C 0.8383(4) 0.5517(3) 0.2010(3) 0.0634(12) Uani 1 1 d . . .
H26 H 0.8973 0.5762 0.2345 0.076 Uiso 1 1 calc R . .
C27 C 0.7667(4) 0.4816(3) 0.2492(3) 0.0552(11) Uani 1 1 d . . .
H27 H 0.7791 0.4595 0.3139 0.066 Uiso 1 1 calc R . .
C28 C 0.8981(5) 0.6698(4) 0.0520(4) 0.0745(14) Uani 1 1 d . U .
C29 C 0.9216(9) 0.6550(8) -0.0526(5) 0.204(5) Uani 1 1 d . U .
H29A H 0.9636 0.5911 -0.0591 0.306 Uiso 1 1 calc GR . .
H29B H 0.9676 0.7083 -0.0823 0.306 Uiso 1 1 calc GR . .
H29C H 0.8489 0.6562 -0.0842 0.306 Uiso 1 1 calc GR . .
C30 C 0.8342(9) 0.7694(5) 0.0633(9) 0.255(7) Uani 1 1 d . U .
H30A H 0.7706 0.7777 0.0202 0.383 Uiso 1 1 calc GR . .
H30B H 0.8866 0.8226 0.0475 0.383 Uiso 1 1 calc GR . .
H30C H 0.8041 0.7722 0.1295 0.383 Uiso 1 1 calc GR . .
C31 C 1.0101(8) 0.6746(8) 0.0958(6) 0.224(6) Uani 1 1 d . U .
H31A H 0.9972 0.6923 0.1618 0.336 Uiso 1 1 calc GR . .
H31B H 1.0548 0.7247 0.0591 0.336 Uiso 1 1 calc GR . .
H31C H 1.0521 0.6099 0.0953 0.336 Uiso 1 1 calc GR . .
C32 C 0.4667(4) 0.4117(3) 0.2267(3) 0.0508(10) Uani 1 1 d . . .
C33 C 0.4809(4) 0.5735(3) 0.3074(3) 0.0649(12) Uani 1 1 d . . .
H33A H 0.5493 0.5389 0.3360 0.078 Uiso 1 1 calc R . .
H33B H 0.4270 0.5922 0.3605 0.078 Uiso 1 1 calc R . .
C34 C 0.5179(5) 0.6684(4) 0.2498(4) 0.0800(15) Uani 1 1 d . . .
H34A H 0.5770 0.6514 0.2009 0.120 Uiso 1 1 calc GR . .
H34B H 0.5486 0.7123 0.2929 0.120 Uiso 1 1 calc GR . .
H34C H 0.4515 0.7022 0.2189 0.120 Uiso 1 1 calc GR . .
C35 C 0.3051(4) 0.5354(4) 0.2218(4) 0.0781(15) Uani 1 1 d . . .
H35A H 0.2933 0.5135 0.1578 0.094 Uiso 1 1 calc R . .
H35B H 0.2965 0.6086 0.2176 0.094 Uiso 1 1 calc R . .
C36 C 0.2150(5) 0.4935(5) 0.2927(5) 0.1031(19) Uani 1 1 d . . .
H36A H 0.1390 0.5082 0.2674 0.155 Uiso 1 1 calc GR . .
H36B H 0.2185 0.5236 0.3534 0.155 Uiso 1 1 calc GR . .
H36C H 0.2294 0.4216 0.3032 0.155 Uiso 1 1 calc GR . .
C37 C 0.5497(5) 0.2675(4) 0.0062(3) 0.0833(16) Uani 1 1 d . . .
H37A H 0.4884 0.3200 0.0067 0.125 Uiso 1 1 calc GR . .
H37B H 0.5315 0.2183 -0.0370 0.125 Uiso 1 1 calc GR . .
H37C H 0.6222 0.2961 -0.0158 0.125 Uiso 1 1 calc GR . .
C38 C 0.4288(4) 0.1403(4) 0.1683(4) 0.0768(14) Uani 1 1 d . . .
H38A H 0.4375 0.1047 0.2313 0.115 Uiso 1 1 calc GR . .
H38B H 0.4155 0.0932 0.1215 0.115 Uiso 1 1 calc GR . .
H38C H 0.3635 0.1889 0.1714 0.115 Uiso 1 1 calc GR . .
C39 C 0.6865(5) 0.1063(4) 0.1250(4) 0.0708(13) Uani 1 1 d . . .
C40 C 0.6960(6) 0.0440(4) 0.2223(4) 0.1000(19) Uani 1 1 d . . .
H40A H 0.7222 0.0852 0.2699 0.150 Uiso 1 1 calc GR . .
H40B H 0.7509 -0.0126 0.2149 0.150 Uiso 1 1 calc GR . .
H40C H 0.6208 0.0201 0.2435 0.150 Uiso 1 1 calc GR . .
C41 C 0.8010(5) 0.1540(5) 0.0985(5) 0.135(3) Uani 1 1 d . . .
H41A H 0.7999 0.1848 0.0329 0.202 Uiso 1 1 calc GR . .
H41B H 0.8639 0.1030 0.1031 0.202 Uiso 1 1 calc GR . .
H41C H 0.8120 0.2045 0.1425 0.202 Uiso 1 1 calc GR . .
C42 C 0.6628(7) 0.0366(5) 0.0462(4) 0.129(3) Uani 1 1 d . . .
H42A H 0.5838 0.0163 0.0550 0.194 Uiso 1 1 calc GR . .
H42B H 0.7158 -0.0222 0.0514 0.194 Uiso 1 1 calc GR . .
H42C H 0.6738 0.0718 -0.0170 0.194 Uiso 1 1 calc GR . .
O5 O 0.9630(6) 0.5617(6) 0.4251(5) 0.089(2) Uani 0.5 1 d . . P
H5A H 1.0029 0.5887 0.4651 0.133 Uiso 0.5 1 d G . P
H5B H 0.9373 0.5071 0.4520 0.133 Uiso 0.5 1 d G . P

loop_
_atom_site_aniso_label
_atom_site_aniso_U_11
_atom_site_aniso_U_22
_atom_site_aniso_U_33
_atom_site_aniso_U_23
_atom_site_aniso_U_13
_atom_site_aniso_U_12
P1 0.0514(7) 0.0508(7) 0.0445(6) 0.0002(5) -0.0092(5) -0.0045(5)
Si1 0.0643(8) 0.0560(8) 0.0420(7) -0.0046(5) -0.0058(6) -0.0097(6)
O1 0.073(2) 0.0483(18) 0.0624(18) -0.0026(14) -0.0142(15) -0.0122(15)
O2 0.104(4) 0.307(8) 0.083(3) -0.020(4) 0.013(3) -0.077(5)
O3 0.0576(18) 0.076(2) 0.067(2) -0.0200(17) -0.0230(16) 0.0044(16)
O4 0.0503(16) 0.0575(18) 0.0417(14) -0.0090(13) -0.0061(12) -0.0040(13)
N1 0.051(2) 0.049(2) 0.0503(19) 0.0024(16) -0.0130(16) -0.0081(16)
N2 0.053(2) 0.070(3) 0.055(2) -0.0137(19) -0.0149(17) 0.0098(19)
C1 0.131(5) 0.075(4) 0.050(3) 0.003(3) 0.010(3) 0.009(4)
C2 0.103(4) 0.089(4) 0.070(4) 0.014(3) 0.000(3) -0.025(3)
C3 0.088(4) 0.068(3) 0.058(3) 0.007(2) -0.009(3) -0.012(3)
C4 0.057(3) 0.040(2) 0.048(2) -0.0022(18) -0.005(2) 0.007(2)
C5 0.087(3) 0.054(3) 0.053(3) 0.000(2) -0.016(2) 0.001(2)
C6 0.129(5) 0.083(4) 0.052(3) -0.008(3) -0.023(3) 0.003(4)
C7 0.047(2) 0.057(3) 0.050(2) 0.002(2) -0.0100(19) 0.000(2)
C8 0.065(3) 0.070(3) 0.093(4) 0.003(3) 0.015(3) -0.005(3)
C9 0.064(4) 0.113(5) 0.097(4) 0.000(4) 0.022(3) -0.004(3)
C10 0.070(4) 0.088(4) 0.102(4) -0.015(4) 0.007(3) 0.010(3)
C11 0.093(5) 0.071(4) 0.166(6) -0.016(4) 0.020(5) 0.010(4)
C12 0.072(3) 0.070(4) 0.109(4) 0.006(3) 0.019(3) 0.004(3)
C13 0.047(2) 0.056(3) 0.041(2) -0.0062(19) -0.0083(18) 0.006(2)
C14 0.051(3) 0.081(3) 0.039(2) -0.007(2) -0.012(2) -0.007(2)
C15 0.066(3) 0.110(4) 0.053(3) -0.009(3) 0.002(2) -0.031(3)
C16 0.098(5) 0.137(5) 0.066(3) -0.007(3) 0.007(3) -0.058(4)
C17 0.066(4) 0.231(9) 0.049(3) 0.004(4) -0.004(3) -0.075(5)
C18 0.060(4) 0.166(7) 0.058(3) -0.023(4) 0.007(3) -0.012(4)
C19 0.062(3) 0.105(4) 0.054(3) -0.014(3) -0.003(2) -0.001(3)
C20 0.098(6) 0.321(14) 0.146(8) 0.012(8) 0.035(6) -0.011(7)
C21 0.049(2) 0.043(2) 0.041(2) -0.0109(18) -0.0042(18) 0.0004(18)
C22 0.053(2) 0.043(2) 0.045(2) -0.0053(18) -0.0081(19) -0.0034(19)
C23 0.066(3) 0.052(3) 0.047(2) -0.006(2) -0.010(2) -0.004(2)
C24 0.069(3) 0.064(3) 0.049(2) 0.001(2) -0.009(2) -0.009(2)
C25 0.059(3) 0.057(3) 0.054(3) 0.004(2) -0.001(2) -0.004(2)
C26 0.064(3) 0.071(3) 0.057(3) 0.002(2) -0.019(2) -0.010(2)
C27 0.059(3) 0.056(3) 0.051(2) 0.005(2) -0.014(2) -0.006(2)
C28 0.084(4) 0.062(3) 0.075(3) 0.012(3) 0.002(3) -0.018(3)
C29 0.264(11) 0.288(12) 0.073(4) 0.022(6) 0.015(6) -0.185(10)
C30 0.231(11) 0.063(5) 0.444(18) 0.047(7) 0.138(12) -0.008(6)
C31 0.173(8) 0.342(14) 0.161(7) 0.137(8) -0.074(6) -0.192(10)
C32 0.048(2) 0.057(3) 0.046(2) -0.008(2) -0.007(2) 0.009(2)
C33 0.074(3) 0.066(3) 0.055(3) -0.016(2) -0.011(2) 0.011(3)
C34 0.099(4) 0.064(3) 0.079(3) -0.011(3) -0.025(3) 0.007(3)
C35 0.067(3) 0.092(4) 0.076(3) -0.019(3) -0.020(3) 0.023(3)
C36 0.067(4) 0.121(5) 0.121(5) -0.013(4) -0.011(4) 0.011(3)
C37 0.119(4) 0.089(4) 0.045(3) -0.012(3) -0.020(3) -0.016(3)
C38 0.080(3) 0.068(3) 0.085(3) -0.009(3) -0.016(3) -0.018(3)
C39 0.084(4) 0.063(3) 0.067(3) -0.022(3) -0.002(3) 0.005(3)
C40 0.130(5) 0.061(3) 0.108(5) -0.009(3) -0.031(4) 0.030(3)
C41 0.085(5) 0.130(6) 0.184(7) -0.027(5) 0.045(5) 0.009(4)
C42 0.188(7) 0.099(5) 0.102(5) -0.040(4) -0.029(5) 0.045(5)
O5 0.079(5) 0.102(6) 0.090(5) 0.000(4) -0.024(4) -0.037(4)

loop_
_atom_type_symbol
_atom_type_description
_atom_type_scat_dispersion_real
_atom_type_scat_dispersion_imag
_atom_type_scat_source
C C 0.0033 0.0016 'International Tables Vol C Tables 4.2.6.8 and 6.1.1.4'
H H 0.0000 0.0000 'International Tables Vol C Tables 4.2.6.8 and 6.1.1.4'
N N 0.0061 0.0033 'International Tables Vol C Tables 4.2.6.8 and 6.1.1.4'
O O 0.0106 0.0060 'International Tables Vol C Tables 4.2.6.8 and 6.1.1.4'
P P 0.1023 0.0942 'International Tables Vol C Tables 4.2.6.8 and 6.1.1.4'
Si Si 0.0817 0.0704 'International Tables Vol C Tables 4.2.6.8 and 6.1.1.4'

loop_
_geom_angle_atom_site_label_1
_geom_angle_atom_site_label_2
_geom_angle_atom_site_label_3
_geom_angle
O1 P1 N1 114.22(17)
O1 P1 C4 109.00(17)
O1 P1 C7 114.48(19)
N1 P1 C4 110.28(18)
N1 P1 C7 101.11(17)
C7 P1 C4 107.37(19)
O4 Si1 C37 115.44(19)
O4 Si1 C38 117.01(18)
O4 Si1 C39 99.70(18)
C37 Si1 C39 107.0(2)
C38 Si1 C37 109.3(2)
C38 Si1 C39 107.1(2)
C20 O2 C17 114.8(8)
C21 O4 Si1 141.8(2)
P1 N1 H1 108.5
C13 N1 P1 126.1(3)
C13 N1 H1 107.5
C32 N2 C33 127.8(4)
C32 N2 C35 117.4(4)
C33 N2 C35 114.8(4)
C2 C1 H1A 119.9
C6 C1 H1A 119.9
C6 C1 C2 120.2(5)
C1 C2 H2 120.5
C1 C2 C3 118.9(5)
C3 C2 H2 120.5
C2 C3 H3 119.2
C4 C3 C2 121.7(5)
C4 C3 H3 119.2
C3 C4 P1 123.2(3)
C3 C4 C5 118.4(4)
C5 C4 P1 118.4(3)
C4 C5 H5 119.8
C4 C5 C6 120.5(5)
C6 C5 H5 119.8
C1 C6 C5 120.3(5)
C1 C6 H6 119.8
C5 C6 H6 119.8
C8 C7 P1 118.8(4)
C8 C7 C12 118.8(4)
C12 C7 P1 122.4(3)
C7 C8 H8 120.2
C7 C8 C9 119.6(5)
C9 C8 H8 120.2
C8 C9 H9 119.2
C10 C9 C8 121.6(5)
C10 C9 H9 119.2
C9 C10 H10 120.3
C9 C10 C11 119.3(5)
C11 C10 H10 120.3
C10 C11 H11 119.9
C10 C11 C12 120.3(6)
C12 C11 H11 119.9
C7 C12 H12 119.8
C11 C12 C7 120.4(5)
C11 C12 H12 119.8
N1 C13 H13 108.0
N1 C13 C14 112.7(3)
N1 C13 C21 107.1(3)
C14 C13 H13 108.0
C14 C13 C21 113.0(3)
C21 C13 H13 108.0
C15 C14 C13 120.7(4)
C19 C14 C13 122.0(4)
C19 C14 C15 117.3(4)
C14 C15 H15 119.1
C16 C15 C14 121.8(5)
C16 C15 H15 119.1
C15 C16 H16 120.9
C15 C16 C17 118.1(6)
C17 C16 H16 120.9
C16 C17 O2 111.6(8)
C18 C17 O2 127.0(8)
C18 C17 C16 121.3(5)
C17 C18 H18 120.6
C17 C18 C19 118.9(6)
C19 C18 H18 120.6
C14 C19 C18 122.6(6)
C14 C19 H19 118.7
C18 C19 H19 118.7
O2 C20 H20A 109.5
O2 C20 H20B 109.5
O2 C20 H20C 109.5
H20A C20 H20B 109.5
H20A C20 H20C 109.5
H20B C20 H20C 109.5
O4 C21 C13 104.8(3)
O4 C21 C22 108.8(3)
O4 C21 C32 108.1(3)
C22 C21 C13 115.2(3)
C22 C21 C32 107.7(3)
C32 C21 C13 112.0(3)
C23 C22 C21 118.8(3)
C27 C22 C21 124.2(3)
C27 C22 C23 117.0(4)
C22 C23 H23 118.8
C24 C23 C22 122.4(4)
C24 C23 H23 118.8
C23 C24 H24 119.3
C23 C24 C25 121.5(4)
C25 C24 H24 119.3
C24 C25 C26 116.2(4)
C24 C25 C28 121.5(4)
C26 C25 C28 122.2(4)
C25 C26 H26 119.0
C27 C26 C25 122.0(4)
C27 C26 H26 119.0
C22 C27 C26 120.9(4)
C22 C27 H27 119.6
C26 C27 H27 119.6
C29 C28 C25 111.9(5)
C29 C28 C30 110.0(7)
C30 C28 C25 108.5(5)
C31 C28 C25 112.2(5)
C31 C28 C29 107.8(7)
C31 C28 C30 106.3(7)
C28 C29 H29A 109.5
C28 C29 H29B 109.5
C28 C29 H29C 109.5
H29A C29 H29B 109.5
H29A C29 H29C 109.5
H29B C29 H29C 109.5
C28 C30 H30A 109.5
C28 C30 H30B 109.5
C28 C30 H30C 109.5
H30A C30 H30B 109.5
H30A C30 H30C 109.5
H30B C30 H30C 109.5
C28 C31 H31A 109.5
C28 C31 H31B 109.5
C28 C31 H31C 109.5
H31A C31 H31B 109.5
H31A C31 H31C 109.5
H31B C31 H31C 109.5
O3 C32 N2 120.7(4)
O3 C32 C21 117.5(4)
N2 C32 C21 121.7(4)
N2 C33 H33A 108.5
N2 C33 H33B 108.5
N2 C33 C34 115.0(4)
H33A C33 H33B 107.5
C34 C33 H33A 108.5
C34 C33 H33B 108.5
C33 C34 H34A 109.5
C33 C34 H34B 109.5
C33 C34 H34C 109.5
H34A C34 H34B 109.5
H34A C34 H34C 109.5
H34B C34 H34C 109.5
N2 C35 H35A 109.3
N2 C35 H35B 109.3
N2 C35 C36 111.5(4)
H35A C35 H35B 108.0
C36 C35 H35A 109.3
C36 C35 H35B 109.3
C35 C36 H36A 109.5
C35 C36 H36B 109.5
C35 C36 H36C 109.5
H36A C36 H36B 109.5
H36A C36 H36C 109.5
H36B C36 H36C 109.5
Si1 C37 H37A 109.5
Si1 C37 H37B 109.5
Si1 C37 H37C 109.5
H37A C37 H37B 109.5
H37A C37 H37C 109.5
H37B C37 H37C 109.5
Si1 C38 H38A 109.5
Si1 C38 H38B 109.5
Si1 C38 H38C 109.5
H38A C38 H38B 109.5
H38A C38 H38C 109.5
H38B C38 H38C 109.5
C40 C39 Si1 110.8(3)
C40 C39 C42 109.1(4)
C41 C39 Si1 110.6(4)
C41 C39 C40 109.0(5)
C41 C39 C42 108.6(5)
C42 C39 Si1 108.6(4)
C39 C40 H40A 109.5
C39 C40 H40B 109.5
C39 C40 H40C 109.5
H40A C40 H40B 109.5
H40A C40 H40C 109.5
H40B C40 H40C 109.5
C39 C41 H41A 109.5
C39 C41 H41B 109.5
C39 C41 H41C 109.5
H41A C41 H41B 109.5
H41A C41 H41C 109.5
H41B C41 H41C 109.5
C39 C42 H42A 109.5
C39 C42 H42B 109.5
C39 C42 H42C 109.5
H42A C42 H42B 109.5
H42A C42 H42C 109.5
H42B C42 H42C 109.5
H5A O5 H5B 109.5

loop_
_geom_bond_atom_site_label_1
_geom_bond_atom_site_label_2
_geom_bond_distance
P1 O1 1.465(3)
P1 N1 1.636(3)
P1 C4 1.792(4)
P1 C7 1.774(4)
Si1 O4 1.654(3)
Si1 C37 1.850(5)
Si1 C38 1.846(5)
Si1 C39 1.881(5)
O2 C17 1.410(7)
O2 C20 1.338(9)
O3 C32 1.217(4)
O4 C21 1.411(4)
N1 H1 0.8600
N1 C13 1.460(5)
N2 C32 1.330(5)
N2 C33 1.476(5)
N2 C35 1.479(6)
C1 H1A 0.9300
C1 C2 1.368(7)
C1 C6 1.363(7)
C2 H2 0.9300
C2 C3 1.385(6)
C3 H3 0.9300
C3 C4 1.369(6)
C4 C5 1.372(5)
C5 H5 0.9300
C5 C6 1.382(7)
C6 H6 0.9300
C7 C8 1.374(6)
C7 C12 1.396(6)
C8 H8 0.9300
C8 C9 1.389(7)
C9 H9 0.9300
C9 C10 1.362(7)
C10 H10 0.9300
C10 C11 1.365(7)
C11 H11 0.9300
C11 C12 1.387(7)
C12 H12 0.9300
C13 H13 0.9800
C13 C14 1.517(6)
C13 C21 1.571(5)
C14 C15 1.416(6)
C14 C19 1.354(6)
C15 H15 0.9300
C15 C16 1.367(6)
C16 H16 0.9300
C16 C17 1.401(9)
C17 C18 1.360(9)
C18 H18 0.9300
C18 C19 1.386(7)
C19 H19 0.9300
C20 H20A 0.9600
C20 H20B 0.9600
C20 H20C 0.9600
C21 C22 1.524(5)
C21 C32 1.557(5)
C22 C23 1.386(5)
C22 C27 1.370(5)
C23 H23 0.9300
C23 C24 1.357(5)
C24 H24 0.9300
C24 C25 1.385(6)
C25 C26 1.391(6)
C25 C28 1.540(6)
C26 H26 0.9300
C26 C27 1.384(6)
C27 H27 0.9300
C28 C29 1.478(8)
C28 C30 1.489(9)
C28 C31 1.455(8)
C29 H29A 0.9600
C29 H29B 0.9600
C29 H29C 0.9600
C30 H30A 0.9600
C30 H30B 0.9600
C30 H30C 0.9600
C31 H31A 0.9600
C31 H31B 0.9600
C31 H31C 0.9600
C33 H33A 0.9700
C33 H33B 0.9700
C33 C34 1.505(6)
C34 H34A 0.9600
C34 H34B 0.9600
C34 H34C 0.9600
C35 H35A 0.9700
C35 H35B 0.9700
C35 C36 1.484(7)
C36 H36A 0.9600
C36 H36B 0.9600
C36 H36C 0.9600
C37 H37A 0.9600
C37 H37B 0.9600
C37 H37C 0.9600
C38 H38A 0.9600
C38 H38B 0.9600
C38 H38C 0.9600
C39 C40 1.521(7)
C39 C41 1.508(7)
C39 C42 1.530(7)
C40 H40A 0.9600
C40 H40B 0.9600
C40 H40C 0.9600
C41 H41A 0.9600
C41 H41B 0.9600
C41 H41C 0.9600
C42 H42A 0.9600
C42 H42B 0.9600
C42 H42C 0.9600
O5 H5A 0.8500
O5 H5B 0.8499
